data_4082132
loop_
_publ_author_name
'Zhang, Jian'
'Zheng, Fangrui'
'Xie, Zuowei'

_publ_section_title
;
 Synthesis and Characterization of 14-Vertex Carboranes
;
_journal_issue 24
_journal_name_full Organometallics
_journal_page_first 7399
_journal_paper_doi 10.1021/om4009235
_journal_volume 32
_journal_year 2013
_chemical_formula_sum 'C22 H53 B11 Na2 O4 Si'
_chemical_formula_weight 574.62
_chemical_name_systematic
; 
 ? 
;
_space_group_IT_number 62
_symmetry_cell_setting orthorhombic
_symmetry_space_group_name_Hall '-P 2ac 2n'
_symmetry_space_group_name_H-M 'P n m a'
_atom_sites_solution_hydrogens geom
_atom_sites_solution_primary direct
_atom_sites_solution_secondary difmap
_audit_creation_method SHELXL-97
_cell_angle_alpha 90.00
_cell_angle_beta 90.00
_cell_angle_gamma 90.00
_cell_formula_units_Z 4
_cell_length_a 11.4346(17)
_cell_length_b 19.023(3)
_cell_length_c 15.856(2)
_cell_measurement_reflns_used 831
_cell_measurement_temperature 293(2)
_cell_measurement_theta_max 20.15
_cell_measurement_theta_min 2.44
_cell_volume 3449.0(9)
_computing_cell_refinement 'BRUKER SMART CCD DIFFRACTOMETER'
_computing_data_collection 'BRUKER SMART CCD DIFFRACTOMETER'
_computing_data_reduction 'BRUKER SMART CCD DIFFRACTOMETER'
_computing_molecular_graphics 'SIEMENS SHELXTL'
_computing_publication_material 'SIEMENS SHELXTL'
_computing_structure_refinement 'SHELXL-97 (Sheldrick, 1997)'
_computing_structure_solution 'SHELXS-97 (Sheldrick, 1990)'
_diffrn_ambient_temperature 293(2)
_diffrn_measured_fraction_theta_full 0.994
_diffrn_measured_fraction_theta_max 0.994
_diffrn_measurement_device_type 'BRUKER SMART CCD DIFFRACTOMETER'
_diffrn_measurement_method 'OMEGA SCAN'
_diffrn_radiation_monochromator graphite
_diffrn_radiation_source 'fine-focus sealed tube'
_diffrn_radiation_type MoK\a
_diffrn_radiation_wavelength 0.71073
_diffrn_reflns_av_R_equivalents 0.0953
_diffrn_reflns_av_sigmaI/netI 0.0718
_diffrn_reflns_limit_h_max 15
_diffrn_reflns_limit_h_min -14
_diffrn_reflns_limit_k_max 25
_diffrn_reflns_limit_k_min -22
_diffrn_reflns_limit_l_max 19
_diffrn_reflns_limit_l_min -20
_diffrn_reflns_number 22714
_diffrn_reflns_theta_full 27.99
_diffrn_reflns_theta_max 27.99
_diffrn_reflns_theta_min 1.67
_exptl_absorpt_coefficient_mu 0.120
_exptl_absorpt_correction_T_max 1.0000
_exptl_absorpt_correction_T_min 0.503445
_exptl_absorpt_correction_type multi-scan
_exptl_crystal_colour colourless
_exptl_crystal_density_diffrn 1.107
_exptl_crystal_density_method 'not measured'
_exptl_crystal_description block
_exptl_crystal_F_000 1232
_exptl_crystal_size_max 0.50
_exptl_crystal_size_mid 0.30
_exptl_crystal_size_min 0.30
_refine_diff_density_max 0.286
_refine_diff_density_min -0.279
_refine_diff_density_rms 0.054
_refine_ls_extinction_method none
_refine_ls_goodness_of_fit_ref 1.030
_refine_ls_hydrogen_treatment riding
_refine_ls_matrix_type full
_refine_ls_number_parameters 215
_refine_ls_number_reflns 4264
_refine_ls_number_restraints 0
_refine_ls_restrained_S_all 1.030
_refine_ls_R_factor_all 0.1597
_refine_ls_R_factor_gt 0.0754
_refine_ls_shift/su_max 0.000
_refine_ls_shift/su_mean 0.000
_refine_ls_structure_factor_coef Fsqd
_refine_ls_weighting_details 'calc w=1/[\s^2^(Fo^2^)+(0.1260P)^2^+0.8450P] where P=(Fo^2^+2Fc^2^)/3'
_refine_ls_weighting_scheme calc
_refine_ls_wR_factor_gt 0.2038
_refine_ls_wR_factor_ref 0.2598
_reflns_number_gt 2035
_reflns_number_total 4264
_reflns_threshold_expression >2sigma(I)
_cod_data_source_file om4009235_si_002.cif
_cod_data_source_block 7
_cod_depositor_comments
;
The following automatic conversions were performed:

'_symmetry_cell_setting' value 'Orthorhombic' changed to
'orthorhombic' according to
/home/saulius/struct/CIF-dictionaries/cif_core.dic dictionary named
'cif_core.dic' version 2.4.2 from 2011-04-26.

Automatic conversion script
Id: cif_fix_values 1891 2012-01-12 08:04:46Z andrius 
;
_cod_original_cell_volume 3449.1(9)
_cod_original_sg_symbol_H-M Pnma
_cod_database_code 4082132

loop_
_symmetry_equiv_pos_as_xyz
'x, y, z'
'-x+1/2, -y, z+1/2'
'-x, y+1/2, -z'
'x+1/2, -y+1/2, -z+1/2'
'-x, -y, -z'
'x-1/2, y, -z-1/2'
'x, -y-1/2, z'
'-x-1/2, y-1/2, z-1/2'

loop_
_atom_site_label
_atom_site_type_symbol
_atom_site_fract_x
_atom_site_fract_y
_atom_site_fract_z
_atom_site_U_iso_or_equiv
_atom_site_adp_type
_atom_site_occupancy
_atom_site_symmetry_multiplicity
_atom_site_calc_flag
_atom_site_refinement_flags
Na1 Na 0.46291(11) 0.64736(6) 0.30007(8) 0.0565(4) Uani 1 1 d .
Si1 Si 0.61890(14) 0.7500 0.64187(8) 0.0676(5) Uani 1 2 d S
C1 C 0.7188(3) 0.70878(16) 0.49775(18) 0.0449(7) Uani 1 1 d .
C11 C 0.6989(3) 0.67914(19) 0.5861(2) 0.0620(9) Uani 1 1 d .
H11A H 0.7727 0.6691 0.6138 0.074 Uiso 1 1 calc R
H11B H 0.6526 0.6364 0.5839 0.074 Uiso 1 1 calc R
C12 C 0.4607(6) 0.7500 0.6110(5) 0.118(3) Uani 1 2 d S
H12A H 0.4544 0.7500 0.5506 0.177 Uiso 1 2 calc SR
H12B H 0.4233 0.7912 0.6332 0.177 Uiso 0.50 1 calc PR
H12C H 0.4233 0.7088 0.6332 0.177 Uiso 0.50 1 calc PR
C13 C 0.6363(8) 0.7500 0.7594(4) 0.113(3) Uani 1 2 d S
H13A H 0.7180 0.7500 0.7734 0.170 Uiso 1 2 calc SR
H13B H 0.5999 0.7088 0.7825 0.170 Uiso 0.50 1 calc PR
H13C H 0.5999 0.7912 0.7825 0.170 Uiso 0.50 1 calc PR
C14 C 0.5790(5) 0.4887(2) 0.3001(3) 0.1108(18) Uani 1 1 d .
H14A H 0.6475 0.5140 0.3195 0.133 Uiso 1 1 calc R
H14B H 0.5409 0.4675 0.3486 0.133 Uiso 1 1 calc R
C15 C 0.6110(7) 0.4372(4) 0.2426(4) 0.184(4) Uani 1 1 d .
H15A H 0.6076 0.3912 0.2691 0.221 Uiso 1 1 calc R
H15B H 0.6904 0.4452 0.2235 0.221 Uiso 1 1 calc R
C16 C 0.5308(6) 0.4398(3) 0.1715(4) 0.149(3) Uani 1 1 d .
H16A H 0.5732 0.4467 0.1191 0.179 Uiso 1 1 calc R
H16B H 0.4861 0.3967 0.1675 0.179 Uiso 1 1 calc R
C17 C 0.4548(4) 0.4989(3) 0.1881(3) 0.1021(16) Uani 1 1 d .
H17A H 0.4519 0.5299 0.1396 0.123 Uiso 1 1 calc R
H17B H 0.3761 0.4828 0.2002 0.123 Uiso 1 1 calc R
C18 C 0.2212(5) 0.6459(4) 0.4120(4) 0.168(4) Uani 1 1 d .
H18A H 0.1737 0.6313 0.3644 0.202 Uiso 1 1 calc R
H18B H 0.2260 0.6968 0.4113 0.202 Uiso 1 1 calc R
C19 C 0.1666(5) 0.6231(5) 0.4897(4) 0.171(4) Uani 1 1 d .
H19A H 0.1564 0.6624 0.5278 0.205 Uiso 1 1 calc R
H19B H 0.0906 0.6024 0.4784 0.205 Uiso 1 1 calc R
C20 C 0.2421(5) 0.5730(5) 0.5249(4) 0.156(3) Uani 1 1 d .
H20A H 0.2036 0.5277 0.5290 0.187 Uiso 1 1 calc R
H20B H 0.2667 0.5874 0.5808 0.187 Uiso 1 1 calc R
C21 C 0.3441(5) 0.5687(3) 0.4673(4) 0.143(3) Uani 1 1 d .
H21A H 0.4157 0.5779 0.4982 0.172 Uiso 1 1 calc R
H21B H 0.3492 0.5221 0.4428 0.172 Uiso 1 1 calc R
O1 O 0.5015(3) 0.53479(13) 0.25871(18) 0.0876(9) Uani 1 1 d .
O2 O 0.3293(2) 0.61843(17) 0.40455(17) 0.0870(9) Uani 1 1 d .
B2 B 0.6585(3) 0.68092(18) 0.4160(2) 0.0454(8) Uani 1 1 d .
B3 B 0.8107(3) 0.66241(19) 0.4388(2) 0.0480(9) Uani 1 1 d .
B4 B 0.7576(3) 0.67166(19) 0.3341(2) 0.0449(8) Uani 1 1 d .
B5 B 0.6634(4) 0.7500 0.3327(3) 0.0412(10) Uani 1 2 d S
B6 B 0.8680(4) 0.7500 0.4682(3) 0.0492(12) Uani 1 2 d S
B7 B 0.8975(3) 0.70418(19) 0.3657(2) 0.0471(8) Uani 1 1 d .
B8 B 0.8139(4) 0.7500 0.2910(3) 0.0424(11) Uani 1 2 d S
H8 H 0.837(3) 0.7500 0.224(2) 0.033(9) Uiso 1 2 d S
H5 H 0.595(3) 0.7500 0.279(2) 0.039(10) Uiso 1 2 d S
H6 H 0.936(4) 0.7500 0.519(3) 0.054(12) Uiso 1 2 d S
H4 H 0.751(2) 0.6300(14) 0.2907(17) 0.040(7) Uiso 1 1 d .
H7 H 0.976(3) 0.6755(16) 0.3473(18) 0.057(9) Uiso 1 1 d .
H2 H 0.588(3) 0.6374(15) 0.4195(19) 0.058(9) Uiso 1 1 d .
H3 H 0.841(3) 0.6160(17) 0.468(2) 0.063(9) Uiso 1 1 d .

loop_
_atom_site_aniso_label
_atom_site_aniso_U_11
_atom_site_aniso_U_22
_atom_site_aniso_U_33
_atom_site_aniso_U_23
_atom_site_aniso_U_13
_atom_site_aniso_U_12
Na1 0.0564(8) 0.0555(7) 0.0576(8) 0.0036(6) -0.0015(6) 0.0012(6)
Si1 0.0684(10) 0.0881(11) 0.0462(8) 0.000 0.0149(7) 0.000
C1 0.0430(17) 0.0500(16) 0.0418(16) 0.0040(13) 0.0028(13) -0.0010(13)
C11 0.071(2) 0.069(2) 0.0454(19) 0.0134(16) 0.0037(16) -0.0043(19)
C12 0.064(4) 0.152(7) 0.137(6) 0.000 0.015(4) 0.000
C13 0.163(8) 0.126(6) 0.051(3) 0.000 0.024(4) 0.000
C14 0.143(5) 0.075(3) 0.114(4) -0.005(3) -0.051(3) 0.027(3)
C15 0.241(9) 0.161(6) 0.151(5) -0.079(5) -0.101(6) 0.124(6)
C16 0.198(7) 0.110(4) 0.138(5) -0.048(4) -0.063(5) 0.051(5)
C17 0.091(3) 0.097(3) 0.119(4) -0.027(3) -0.043(3) 0.013(3)
C18 0.100(4) 0.254(8) 0.152(6) 0.120(6) 0.063(4) 0.077(5)
C19 0.094(4) 0.297(10) 0.122(5) 0.091(6) 0.037(4) 0.064(6)
C20 0.094(4) 0.241(8) 0.132(5) 0.093(5) 0.020(4) 0.007(5)
C21 0.102(4) 0.178(6) 0.150(5) 0.097(5) 0.027(4) 0.034(4)
O1 0.102(2) 0.0656(16) 0.095(2) -0.0158(15) -0.0348(17) 0.0248(15)
O2 0.0555(17) 0.125(2) 0.0803(19) 0.0423(17) 0.0075(13) 0.0043(16)
B2 0.0388(18) 0.0497(19) 0.0476(19) 0.0014(15) 0.0009(15) -0.0059(16)
B3 0.050(2) 0.050(2) 0.0446(19) 0.0065(15) -0.0018(15) 0.0100(17)
B4 0.046(2) 0.0467(18) 0.0420(18) -0.0031(16) -0.0001(15) -0.0009(15)
B5 0.027(2) 0.055(3) 0.042(2) 0.000 -0.0050(19) 0.000
B6 0.037(3) 0.068(3) 0.042(3) 0.000 -0.008(2) 0.000
B7 0.0359(18) 0.060(2) 0.0452(19) 0.0017(16) 0.0010(15) 0.0100(16)
B8 0.032(2) 0.057(3) 0.038(3) 0.000 0.0025(19) 0.000

loop_
_atom_type_symbol
_atom_type_description
_atom_type_scat_dispersion_real
_atom_type_scat_dispersion_imag
_atom_type_scat_source
C C 0.0033 0.0016 'International Tables Vol C Tables 4.2.6.8 and 6.1.1.4'
H H 0.0000 0.0000 'International Tables Vol C Tables 4.2.6.8 and 6.1.1.4'
B B 0.0013 0.0007 'International Tables Vol C Tables 4.2.6.8 and 6.1.1.4'
Na Na 0.0362 0.0249 'International Tables Vol C Tables 4.2.6.8 and 6.1.1.4'
Si Si 0.0817 0.0704 'International Tables Vol C Tables 4.2.6.8 and 6.1.1.4'
O O 0.0106 0.0060 'International Tables Vol C Tables 4.2.6.8 and 6.1.1.4'

loop_
_geom_angle_atom_site_label_1
_geom_angle_atom_site_label_2
_geom_angle_atom_site_label_3
_geom_angle
_geom_angle_site_symmetry_1
_geom_angle_site_symmetry_3
O1 Na1 O2 96.31(12) . .
O1 Na1 B7 97.89(11) . 6_556
O2 Na1 B7 123.95(11) . 6_556
O1 Na1 B2 103.54(11) . .
O2 Na1 B2 96.05(11) . .
B7 Na1 B2 131.85(11) 6_556 .
O1 Na1 B8 126.07(11) . 6_556
O2 Na1 B8 97.19(12) . 6_556
B7 Na1 B8 34.58(11) 6_556 6_556
B2 Na1 B8 126.40(10) . 6_556
O1 Na1 B5 120.20(11) . .
O2 Na1 B5 121.66(13) . .
B7 Na1 B5 96.16(11) 6_556 .
B2 Na1 B5 36.03(10) . .
B8 Na1 B5 95.33(9) 6_556 .
O1 Na1 Na1 159.74(9) . 7_575
O2 Na1 Na1 103.72(9) . 7_575
B7 Na1 Na1 68.42(7) 6_556 7_575
B2 Na1 Na1 77.56(7) . 7_575
B8 Na1 Na1 48.84(6) 6_556 7_575
B5 Na1 Na1 50.28(6) . 7_575
C11 Si1 C11 93.3(2) . 7_575
C11 Si1 C13 114.9(2) . .
C11 Si1 C13 114.9(2) 7_575 .
C11 Si1 C12 110.6(2) . .
C11 Si1 C12 110.6(2) 7_575 .
C13 Si1 C12 111.3(4) . .
C11 C1 B2 124.8(3) . .
C11 C1 C1 111.65(18) . 7_575
B2 C1 C1 109.84(17) . 7_575
C11 C1 B3 114.5(3) . .
B2 C1 B3 68.4(2) . .
C1 C1 B3 122.10(16) 7_575 .
C11 C1 B6 120.2(3) . .
B2 C1 B6 109.0(2) . .
C1 C1 B6 66.09(11) 7_575 .
B3 C1 B6 61.38(18) . .
C1 C11 Si1 104.0(2) . .
C15 C14 O1 107.4(4) . .
C14 C15 C16 108.6(5) . .
C17 C16 C15 105.3(4) . .
O1 C17 C16 107.0(4) . .
O2 C18 C19 110.7(5) . .
C20 C19 C18 106.1(5) . .
C19 C20 C21 106.1(5) . .
O2 C21 C20 108.0(5) . .
C14 O1 C17 107.8(3) . .
C14 O1 Na1 124.9(2) . .
C17 O1 Na1 127.3(2) . .
C18 O2 C21 108.4(4) . .
C18 O2 Na1 125.1(3) . .
C21 O2 Na1 126.5(3) . .
C1 B2 B4 111.6(3) . .
C1 B2 B3 58.37(19) . .
B4 B2 B3 60.1(2) . .
C1 B2 B5 109.6(2) . .
B4 B2 B5 61.4(2) . .
B3 B2 B5 104.5(2) . .
C1 B2 Na1 157.1(2) . .
B4 B2 Na1 90.41(18) . .
B3 B2 Na1 143.8(2) . .
B5 B2 Na1 74.66(17) . .
C1 B3 B7 119.9(3) . .
C1 B3 B4 104.9(2) . .
B7 B3 B4 61.5(2) . .
C1 B3 B2 53.24(18) . .
B7 B3 B2 109.3(2) . .
B4 B3 B2 57.69(19) . .
C1 B3 B6 66.7(2) . .
B7 B3 B6 63.2(2) . .
B4 B3 B6 105.5(3) . .
B2 B3 B6 102.4(2) . .
B2 B4 B8 116.4(3) . .
B2 B4 B3 62.2(2) . .
B8 B4 B3 108.8(3) . .
B2 B4 B7 109.9(2) . .
B8 B4 B7 59.3(2) . .
B3 B4 B7 57.7(2) . .
B2 B4 B5 62.8(2) . .
B8 B4 B5 61.6(2) . .
B3 B4 B5 107.0(3) . .
B7 B4 B5 104.3(2) . .
B4 B5 B4 108.3(3) 7_575 .
B4 B5 B8 57.15(17) 7_575 .
B4 B5 B8 57.15(17) . .
B4 B5 B2 55.77(17) 7_575 7_575
B4 B5 B2 125.5(3) . 7_575
B8 B5 B2 106.4(2) . 7_575
B4 B5 B2 125.5(3) 7_575 .
B4 B5 B2 55.77(17) . .
B8 B5 B2 106.4(2) . .
B2 B5 B2 89.7(3) 7_575 .
B4 B5 Na1 163.6(2) 7_575 .
B4 B5 Na1 85.62(13) . .
B8 B5 Na1 129.75(16) . .
B2 B5 Na1 123.2(2) 7_575 .
B2 B5 Na1 69.31(14) . .
B4 B5 Na1 85.62(13) 7_575 7_575
B4 B5 Na1 163.6(2) . 7_575
B8 B5 Na1 129.75(16) . 7_575
B2 B5 Na1 69.31(14) 7_575 7_575
B2 B5 Na1 123.2(2) . 7_575
Na1 B5 Na1 79.45(12) . 7_575
B3 B6 B3 128.5(4) . 7_575
B3 B6 B7 55.04(18) . .
B3 B6 B7 105.4(3) 7_575 .
B3 B6 B7 105.4(3) . 7_575
B3 B6 B7 55.04(18) 7_575 7_575
B7 B6 B7 55.4(3) . 7_575
B3 B6 C1 96.5(3) . 7_575
B3 B6 C1 51.96(18) 7_575 7_575
B7 B6 C1 123.9(3) . 7_575
B7 B6 C1 100.4(2) 7_575 7_575
B3 B6 C1 51.96(18) . .
B3 B6 C1 96.5(3) 7_575 .
B7 B6 C1 100.4(2) . .
B7 B6 C1 123.9(3) 7_575 .
C1 B6 C1 47.8(2) 7_575 .
B3 B7 B7 117.50(17) . 7_575
B3 B7 B8 111.7(3) . .
B7 B7 B8 60.23(14) 7_575 .
B3 B7 B4 60.8(2) . .
B7 B7 B4 110.25(16) 7_575 .
B8 B7 B4 59.62(19) . .
B3 B7 B6 61.76(19) . .
B7 B7 B6 62.28(13) 7_575 .
B8 B7 B6 104.8(2) . .
B4 B7 B6 104.0(3) . .
B3 B7 Na1 125.4(2) . 6_656
B7 B7 Na1 111.58(7) 7_575 6_656
B8 B7 Na1 73.56(17) . 6_656
B4 B7 Na1 81.34(17) . 6_656
B6 B7 Na1 172.8(2) . 6_656
B7 B8 B7 59.5(3) 7_575 .
B7 B8 B4 61.10(19) 7_575 7_575
B7 B8 B4 110.9(3) . 7_575
B7 B8 B4 110.9(3) 7_575 .
B7 B8 B4 61.10(19) . .
B4 B8 B4 115.6(3) 7_575 .
B7 B8 B5 105.4(3) 7_575 .
B7 B8 B5 105.4(3) . .
B4 B8 B5 61.29(18) 7_575 .
B4 B8 B5 61.29(18) . .
B7 B8 Na1 110.0(2) 7_575 6_656
B7 B8 Na1 71.86(15) . 6_656
B4 B8 Na1 162.9(2) 7_575 6_656
B4 B8 Na1 80.91(14) . 6_656
B5 B8 Na1 135.31(11) . 6_656
B7 B8 Na1 71.86(16) 7_575 4_565
B7 B8 Na1 110.0(2) . 4_565
B4 B8 Na1 80.91(14) 7_575 4_565
B4 B8 Na1 162.9(2) . 4_565
B5 B8 Na1 135.31(11) . 4_565
Na1 B8 Na1 82.32(13) 6_656 4_565

loop_
_geom_bond_atom_site_label_1
_geom_bond_atom_site_label_2
_geom_bond_distance
_geom_bond_site_symmetry_2
Na1 O1 2.283(3) .
Na1 O2 2.320(3) .
Na1 B7 2.939(4) 6_556
Na1 B2 2.964(4) .
Na1 B8 2.967(4) 6_556
Na1 B5 3.055(4) .
Na1 Na1 3.905(2) 7_575
Si1 C11 1.853(4) .
Si1 C11 1.853(4) 7_575
Si1 C13 1.874(6) .
Si1 C12 1.874(7) .
C1 C11 1.528(4) .
C1 B2 1.562(4) .
C1 C1 1.568(6) 7_575
C1 B3 1.660(5) .
C1 B6 1.935(5) .
C14 C15 1.387(7) .
C14 O1 1.409(5) .
C15 C16 1.455(7) .
C16 C17 1.446(7) .
C17 O1 1.415(5) .
C18 O2 1.347(6) .
C18 C19 1.448(7) .
C19 C20 1.402(8) .
C20 C21 1.483(7) .
C21 O2 1.383(5) .
B2 B4 1.732(5) .
B2 B3 1.812(5) .
B2 B5 1.863(5) .
B3 B7 1.721(5) .
B3 B4 1.777(5) .
B3 B6 1.850(4) .
B4 B8 1.762(4) .
B4 B7 1.788(5) .
B4 B5 1.839(4) .
B5 B4 1.839(4) 7_575
B5 B8 1.844(6) .
B5 B2 1.863(5) 7_575
B5 Na1 3.055(4) 7_575
B6 B3 1.850(4) 7_575
B6 B7 1.874(6) .
B6 B7 1.874(6) 7_575
B6 C1 1.935(5) 7_575
B7 B7 1.743(7) 7_575
B7 B8 1.755(5) .
B7 Na1 2.939(4) 6_656
B8 B7 1.755(5) 7_575
B8 B4 1.762(4) 7_575
B8 Na1 2.967(4) 6_656
B8 Na1 2.967(4) 4_565
